data_7009624
loop_
_publ_author_name
'Hitchcock, Peter B.'
'Lappert, Michael F.'
'Layh, Marcus'
'Liu, Dian-Sheng'
'Sablong, Rafael'
'Shun, Tian'

_publ_section_title
;
 Reactions of LiCHR2 and related lithium alkyls with \a-H free nitriles
 and the crystal structures of eleven representative lithium
 1,3-diazaallyls, 1-azaallyls and \b-diketiminates
;
_journal_issue 14
_journal_name_full 'Journal of the Chemical Society, Dalton Transactions'
_journal_page_first 2301
_journal_paper_doi 10.1039/b002376k
_journal_year 2000
_chemical_formula_sum 'C34 H59 Li N4 Si2'
_chemical_formula_weight 586.97
_chemical_name_systematic
;
 ?
;
_space_group_IT_number 14
_symmetry_space_group_name_Hall '-P 2yn'
_symmetry_space_group_name_H-M 'P 1 21/n 1'
_atom_sites_solution_hydrogens geom
_atom_sites_solution_primary direct
_atom_sites_solution_secondary difmap
_audit_creation_date 2000-02-11T16:36:56-00:00
_audit_creation_method 'WinGX routine CIF_UPDATE'
_cell_angle_alpha 90
_cell_angle_beta 117.527(17)
_cell_angle_gamma 90
_cell_formula_units_Z 4
_cell_length_a 13.688(4)
_cell_length_b 20.777(8)
_cell_length_c 14.787(2)
_cell_measurement_temperature 293(2)
_cell_volume 3729(2)
_computing_structure_refinement 'SHELXL-97 (Sheldrick, 1997)'
_diffrn_ambient_temperature 293(2)
_diffrn_measured_fraction_theta_full 0.998
_diffrn_measured_fraction_theta_max 0.998
_diffrn_radiation_monochromator graphite
_diffrn_radiation_type MoK\a
_diffrn_radiation_wavelength 0.71073
_diffrn_reflns_av_R_equivalents 0.0463
_diffrn_reflns_av_sigmaI/netI 0.136
_diffrn_reflns_limit_h_max 16
_diffrn_reflns_limit_h_min 0
_diffrn_reflns_limit_k_max 24
_diffrn_reflns_limit_k_min 0
_diffrn_reflns_limit_l_max 15
_diffrn_reflns_limit_l_min -17
_diffrn_reflns_number 6819
_diffrn_reflns_theta_full 24.98
_diffrn_reflns_theta_max 24.98
_diffrn_reflns_theta_min 2.5
_exptl_absorpt_coefficient_mu 0.121
_exptl_crystal_density_diffrn 1.045
_exptl_crystal_density_method 'not measured'
_exptl_crystal_F_000 1288
_refine_diff_density_max 0.664
_refine_diff_density_min -0.54
_refine_diff_density_rms 0.065
_refine_ls_extinction_method none
_refine_ls_goodness_of_fit_ref 0.993
_refine_ls_hydrogen_treatment mixed
_refine_ls_matrix_type full
_refine_ls_number_parameters 370
_refine_ls_number_reflns 6538
_refine_ls_number_restraints 0
_refine_ls_restrained_S_all 0.993
_refine_ls_R_factor_all 0.1779
_refine_ls_R_factor_gt 0.0832
_refine_ls_shift/su_max 0.036
_refine_ls_shift/su_mean 0.007
_refine_ls_structure_factor_coef Fsqd
_refine_ls_weighting_details 'calc w=1/[\s^2^(Fo^2^)+(0.0698P)^2^+6.0198P] where P=(Fo^2^+2Fc^2^)/3'
_refine_ls_weighting_scheme calc
_refine_ls_wR_factor_gt 0.1724
_refine_ls_wR_factor_ref 0.2188
_reflns_number_gt 3339
_reflns_number_total 6538
_reflns_threshold_expression >2sigma(I)
_cod_data_source_file b002376k.txt
_cod_data_source_block may1497
_cod_original_cell_volume 3729.4(19)
_cod_database_code 7009624

loop_
_symmetry_equiv_pos_as_xyz
'x, y, z'
'x+1/2, -y+1/2, z+1/2'
'-x, -y, -z'
'-x-1/2, y-1/2, -z-1/2'

loop_
_atom_site_label
_atom_site_type_symbol
_atom_site_fract_x
_atom_site_fract_y
_atom_site_fract_z
_atom_site_U_iso_or_equiv
_atom_site_adp_type
_atom_site_occupancy
_atom_site_symmetry_multiplicity
_atom_site_calc_flag
_atom_site_refinement_flags
_atom_site_disorder_assembly
_atom_site_disorder_group
Si1 Si 0.01695(11) -0.12339(6) 0.77266(11) 0.0303(3) Uani 1 1 d . . .
Si2 Si -0.19191(12) 0.05186(7) 0.77701(12) 0.0365(4) Uani 1 1 d . . .
N1 N 0.2305(3) -0.06601(18) 0.8302(3) 0.0329(10) Uani 1 1 d . . .
N2 N 0.0908(3) 0.00263(18) 0.7495(3) 0.0288(9) Uani 1 1 d . . .
N3 N 0.3096(4) 0.1015(2) 0.8894(4) 0.0571(14) Uani 1 1 d . . .
N4 N 0.3451(4) 0.0558(2) 0.7231(4) 0.0531(13) Uani 1 1 d . . .
Li Li 0.2482(7) 0.0249(4) 0.7906(7) 0.041(2) Uani 1 1 d . . .
C1 C 0.1233(4) -0.0559(2) 0.7937(3) 0.0277(11) Uani 1 1 d . . .
C2 C -0.0051(4) 0.0324(2) 0.7360(4) 0.0288(11) Uani 1 1 d . . .
C3 C -0.0515(4) 0.0287(2) 0.7991(4) 0.0314(11) Uani 1 1 d . . .
H3 H -0.0061 0.0121 0.8635 0.038 Uiso 1 1 calc R . .
C4 C 0.2795(4) -0.1244(2) 0.8779(3) 0.0281(11) Uani 1 1 d . . .
C5 C 0.3354(4) -0.1609(2) 0.8382(4) 0.0378(13) Uani 1 1 d . . .
H5 H 0.3406 -0.1463 0.7811 0.045 Uiso 1 1 calc R . .
C6 C 0.3835(4) -0.2187(2) 0.8823(4) 0.0429(14) Uani 1 1 d . . .
H6 H 0.4186 -0.2433 0.8533 0.051 Uiso 1 1 calc R . .
C7 C 0.3803(4) -0.2403(3) 0.9687(4) 0.0441(14) Uani 1 1 d . . .
H7 H 0.4122 -0.2794 0.9979 0.053 Uiso 1 1 calc R . .
C8 C 0.3289(4) -0.2030(3) 1.0115(4) 0.0425(14) Uani 1 1 d . . .
H8 H 0.327 -0.2168 1.0704 0.051 Uiso 1 1 calc R . .
C9 C 0.2801(4) -0.1449(2) 0.9669(4) 0.0359(12) Uani 1 1 d . . .
H9 H 0.2474 -0.1196 0.9973 0.043 Uiso 1 1 calc R . .
C10 C -0.0522(4) 0.0750(2) 0.6436(4) 0.0279(11) Uani 1 1 d . . .
C11 C -0.0712(4) 0.0518(2) 0.5493(3) 0.0326(11) Uani 1 1 d . . .
H11 H -0.0525 0.0095 0.5436 0.039 Uiso 1 1 calc R . .
C12 C -0.1175(4) 0.0901(3) 0.4633(4) 0.0447(14) Uani 1 1 d . . .
H12 H -0.131 0.0734 0.4002 0.054 Uiso 1 1 calc R . .
C13 C -0.1434(4) 0.1531(3) 0.4713(4) 0.0414(14) Uani 1 1 d . . .
H13 H -0.1751 0.179 0.4136 0.05 Uiso 1 1 calc R . .
C14 C -0.1226(4) 0.1776(2) 0.5645(4) 0.0406(13) Uani 1 1 d . . .
H14 H -0.1392 0.2204 0.5699 0.049 Uiso 1 1 calc R . .
C15 C -0.0769(4) 0.1392(2) 0.6508(4) 0.0319(12) Uani 1 1 d . . .
H15 H -0.0628 0.1563 0.7138 0.038 Uiso 1 1 calc R . .
C16 C 0.0685(4) -0.2036(2) 0.7556(4) 0.0394(13) Uani 1 1 d . . .
H16A H 0.0906 -0.2007 0.7029 0.059 Uiso 1 1 calc R . .
H16B H 0.0109 -0.235 0.7368 0.059 Uiso 1 1 calc R . .
H16C H 0.1304 -0.2163 0.8183 0.059 Uiso 1 1 calc R . .
C17 C -0.0241(5) -0.1328(2) 0.8753(4) 0.0467(14) Uani 1 1 d . . .
H17A H 0.0403 -0.1404 0.939 0.07 Uiso 1 1 calc R . .
H17B H -0.0736 -0.1686 0.8597 0.07 Uiso 1 1 calc R . .
H17C H -0.0602 -0.0943 0.8801 0.07 Uiso 1 1 calc R . .
C18 C -0.1032(4) -0.1085(2) 0.6462(4) 0.0396(13) Uani 1 1 d . . .
H18A H -0.0783 -0.104 0.5956 0.059 Uiso 1 1 calc R . .
H18B H -0.14 -0.0698 0.649 0.059 Uiso 1 1 calc R . .
H18C H -0.1533 -0.1441 0.6287 0.059 Uiso 1 1 calc R . .
C19 C -0.2213(5) 0.0040(3) 0.8691(5) 0.0604(18) Uani 1 1 d . . .
H19A H -0.2935 0.0146 0.8603 0.091 Uiso 1 1 calc R . .
H19B H -0.1675 0.0141 0.9376 0.091 Uiso 1 1 calc R . .
H19C H -0.218 -0.0411 0.8567 0.091 Uiso 1 1 calc R . .
C20 C -0.2991(4) 0.0327(3) 0.6448(4) 0.0496(15) Uani 1 1 d . . .
H20A H -0.3702 0.0453 0.6366 0.074 Uiso 1 1 calc R . .
H20B H -0.299 -0.0128 0.633 0.074 Uiso 1 1 calc R . .
H20C H -0.2833 0.0556 0.5967 0.074 Uiso 1 1 calc R . .
C21 C -0.2103(5) 0.1381(2) 0.8035(4) 0.0460(14) Uani 1 1 d . . .
H21A H -0.2852 0.145 0.7899 0.069 Uiso 1 1 calc R . .
H21B H -0.1933 0.1656 0.7606 0.069 Uiso 1 1 calc R . .
H21C H -0.1618 0.1477 0.8737 0.069 Uiso 1 1 calc R . .
C22 C 0.2256(7) 0.1386(4) 0.9024(7) 0.116(3) Uani 1 1 d . . .
H22A H 0.1735 0.156 0.8378 0.174 Uiso 1 1 calc R . .
H22B H 0.2603 0.1732 0.9496 0.174 Uiso 1 1 calc R . .
H22C H 0.1881 0.111 0.9283 0.174 Uiso 1 1 calc R . .
C24 C 0.3634(7) 0.1422(4) 0.8461(6) 0.091(3) Uani 1 1 d . . .
H24A H 0.4183 0.1685 0.8996 0.109 Uiso 1 1 calc R . .
H24B H 0.3093 0.1708 0.7961 0.109 Uiso 1 1 calc R . .
C23 C 0.3870(7) 0.0759(4) 0.9875(5) 0.097(3) Uani 1 1 d . . .
H23A H 0.3486 0.0493 1.0137 0.146 Uiso 1 1 calc R . .
H23B H 0.4223 0.1107 1.0339 0.146 Uiso 1 1 calc R . .
H23C H 0.4416 0.0507 0.98 0.146 Uiso 1 1 calc R . .
C25 C 0.4176(6) 0.1036(4) 0.7963(6) 0.081(2) Uani 1 1 d . . .
H25A H 0.4441 0.1328 0.7613 0.097 Uiso 1 1 calc R . .
H25B H 0.481 0.0817 0.8488 0.097 Uiso 1 1 calc R . .
C26 C 0.2682(7) 0.0865(4) 0.6288(6) 0.116(4) Uani 1 1 d . . .
H26A H 0.2273 0.1189 0.6431 0.175 Uiso 1 1 calc R . .
H26B H 0.2184 0.0549 0.5837 0.175 Uiso 1 1 calc R . .
H26C H 0.3081 0.1061 0.597 0.175 Uiso 1 1 calc R . .
C27 C 0.4094(7) 0.0064(5) 0.7063(7) 0.108(3) Uani 1 1 d . . .
H27A H 0.4591 -0.0127 0.7703 0.161 Uiso 1 1 calc R . .
H27B H 0.4508 0.0251 0.6753 0.161 Uiso 1 1 calc R . .
H27C H 0.361 -0.0261 0.662 0.161 Uiso 1 1 calc R . .
C28 C 0.5062(7) 0.1844(4) 0.5460(7) 0.092(3) Uani 1 1 d . . .
H28A H 0.5073 0.1378 0.5506 0.111 Uiso 1 1 calc R . .
H28B H 0.5273 0.2015 0.6136 0.111 Uiso 1 1 calc R . .
C29 C 0.5897(7) 0.2060(5) 0.5109(9) 0.133(4) Uani 1 1 d . . .
H29A H 0.6612 0.1877 0.5552 0.16 Uiso 1 1 calc R . .
H29B H 0.5964 0.2525 0.5152 0.16 Uiso 1 1 calc R . .
C30 C 0.5509(8) 0.1833(7) 0.3954(10) 0.188(7) Uani 1 1 d . . .
H30A H 0.5918 0.2076 0.368 0.225 Uiso 1 1 calc R . .
H30B H 0.5695 0.1382 0.3958 0.225 Uiso 1 1 calc R . .
C31 C 0.4397(8) 0.1911(5) 0.3316(7) 0.105(3) Uani 1 1 d . . .
H31 H 0.4295 0.2377 0.3224 0.126 Uiso 1 1 calc R . .
C32 C 0.3680(10) 0.1720(6) 0.3733(10) 0.168(6) Uani 1 1 d . . .
H32A H 0.3714 0.1257 0.3817 0.202 Uiso 1 1 calc R . .
H32B H 0.2928 0.1834 0.3256 0.202 Uiso 1 1 calc R . .
C33 C 0.3992(9) 0.2048(6) 0.4794(10) 0.153(5) Uani 1 1 d . . .
H33A H 0.3967 0.2513 0.4729 0.184 Uiso 1 1 calc R . .
H33B H 0.3482 0.1917 0.5047 0.184 Uiso 1 1 calc R . .
C34 C 0.4012(9) 0.1660(5) 0.2293(7) 0.138(4) Uani 1 1 d . . .
H34A H 0.3234 0.1734 0.1906 0.208 Uiso 1 1 calc R . .
H34B H 0.4155 0.1206 0.2327 0.208 Uiso 1 1 calc R . .
H34C H 0.439 0.1873 0.1971 0.208 Uiso 1 1 calc R . .

loop_
_atom_site_aniso_label
_atom_site_aniso_U_11
_atom_site_aniso_U_22
_atom_site_aniso_U_33
_atom_site_aniso_U_23
_atom_site_aniso_U_13
_atom_site_aniso_U_12
Si1 0.0294(7) 0.0231(7) 0.0354(8) 0.0011(6) 0.0124(6) -0.0027(6)
Si2 0.0410(9) 0.0289(7) 0.0466(9) 0.0008(7) 0.0263(8) 0.0026(7)
N1 0.030(2) 0.024(2) 0.041(2) 0.0047(18) 0.014(2) 0.0019(18)
N2 0.024(2) 0.024(2) 0.034(2) 0.0055(18) 0.0097(18) 0.0011(18)
N3 0.053(3) 0.052(3) 0.055(3) -0.006(3) 0.015(3) -0.019(3)
N4 0.043(3) 0.057(3) 0.048(3) 0.009(3) 0.012(2) -0.016(3)
Li 0.027(5) 0.029(5) 0.063(6) 0.001(4) 0.019(5) -0.005(4)
C1 0.032(3) 0.023(2) 0.024(2) 0.000(2) 0.010(2) -0.004(2)
C2 0.024(3) 0.021(2) 0.036(3) -0.002(2) 0.010(2) -0.005(2)
C3 0.035(3) 0.027(3) 0.030(3) 0.002(2) 0.013(2) 0.000(2)
C4 0.019(2) 0.024(2) 0.031(3) 0.002(2) 0.003(2) 0.002(2)
C5 0.032(3) 0.039(3) 0.041(3) 0.006(2) 0.016(3) 0.001(2)
C6 0.035(3) 0.035(3) 0.057(4) 0.001(3) 0.020(3) 0.007(2)
C7 0.039(3) 0.032(3) 0.049(4) 0.005(3) 0.010(3) 0.007(3)
C8 0.042(3) 0.041(3) 0.037(3) 0.009(3) 0.012(3) -0.001(3)
C9 0.034(3) 0.034(3) 0.033(3) -0.003(2) 0.010(2) 0.004(2)
C10 0.022(2) 0.026(2) 0.038(3) 0.003(2) 0.015(2) -0.003(2)
C11 0.038(3) 0.028(3) 0.031(3) 0.002(2) 0.016(2) 0.001(2)
C12 0.044(3) 0.051(4) 0.040(3) 0.000(3) 0.020(3) -0.002(3)
C13 0.038(3) 0.043(3) 0.044(3) 0.017(3) 0.019(3) 0.002(3)
C14 0.035(3) 0.029(3) 0.060(4) 0.012(3) 0.025(3) 0.005(2)
C15 0.037(3) 0.024(3) 0.041(3) 0.002(2) 0.023(3) 0.002(2)
C16 0.039(3) 0.027(3) 0.044(3) -0.004(2) 0.012(3) -0.003(2)
C17 0.058(4) 0.030(3) 0.060(4) 0.008(3) 0.034(3) 0.002(3)
C18 0.030(3) 0.029(3) 0.046(3) -0.005(2) 0.006(2) -0.004(2)
C19 0.070(4) 0.052(4) 0.086(5) 0.021(3) 0.059(4) 0.016(3)
C20 0.039(3) 0.045(3) 0.066(4) -0.006(3) 0.025(3) 0.000(3)
C21 0.061(4) 0.035(3) 0.054(4) 0.000(3) 0.037(3) 0.009(3)
C22 0.095(7) 0.088(6) 0.143(8) -0.068(6) 0.035(6) -0.016(5)
C24 0.118(7) 0.066(5) 0.075(5) -0.013(4) 0.034(5) -0.055(5)
C23 0.103(7) 0.115(7) 0.055(5) 0.004(5) 0.020(5) -0.018(6)
C25 0.071(5) 0.091(6) 0.075(5) -0.001(4) 0.028(4) -0.053(5)
C26 0.118(8) 0.108(7) 0.066(5) 0.039(5) -0.006(5) -0.041(6)
C27 0.082(6) 0.131(8) 0.142(8) -0.020(6) 0.079(6) -0.006(6)
C28 0.076(6) 0.079(6) 0.117(7) 0.006(5) 0.040(6) 0.031(5)
C29 0.048(5) 0.155(9) 0.202(11) -0.078(8) 0.062(7) -0.010(6)
C30 0.059(7) 0.292(17) 0.198(13) -0.126(13) 0.047(8) -0.016(9)
C31 0.109(8) 0.099(7) 0.091(7) 0.008(5) 0.032(6) 0.024(6)
C32 0.197(12) 0.192(12) 0.210(13) -0.108(10) 0.174(12) -0.132(11)
C33 0.123(10) 0.130(10) 0.233(15) 0.021(10) 0.103(11) -0.003(8)
C34 0.162(11) 0.146(10) 0.096(8) -0.030(7) 0.049(8) -0.007(8)

loop_
_atom_type_symbol
_atom_type_description
_atom_type_scat_dispersion_real
_atom_type_scat_dispersion_imag
_atom_type_scat_source
C C 0.0033 0.0016 'International Tables Vol C Tables 4.2.6.8 and 6.1.1.4'
H H 0 0 'International Tables Vol C Tables 4.2.6.8 and 6.1.1.4'
N N 0.0061 0.0033 'International Tables Vol C Tables 4.2.6.8 and 6.1.1.4'
Si Si 0.0817 0.0704 'International Tables Vol C Tables 4.2.6.8 and 6.1.1.4'
Li Li -0.0003 0.0001 'International Tables Vol C Tables 4.2.6.8 and 6.1.1.4'

loop_
_geom_angle_atom_site_label_1
_geom_angle_atom_site_label_2
_geom_angle_atom_site_label_3
_geom_angle
_geom_angle_site_symmetry_1
_geom_angle_site_symmetry_3
_geom_angle_publ_flag
C17 Si1 C18 112.3(3) . . ?
C17 Si1 C16 106.9(2) . . ?
C18 Si1 C16 103.0(2) . . ?
C17 Si1 C1 115.7(2) . . ?
C18 Si1 C1 106.9(2) . . ?
C16 Si1 C1 111.3(2) . . ?
C3 Si2 C20 112.2(2) . . ?
C3 Si2 C19 106.7(2) . . ?
C20 Si2 C19 108.6(3) . . ?
C3 Si2 C21 116.0(2) . . ?
C20 Si2 C21 107.8(3) . . ?
C19 Si2 C21 105.1(3) . . ?
C1 N1 C4 121.5(4) . . ?
C1 N1 Li 89.5(4) . . ?
C4 N1 Li 148.9(4) . . ?
C1 N2 C2 123.4(4) . . ?
C1 N2 Li 89.6(4) . . ?
C2 N2 Li 139.3(4) . . ?
C23 N3 C24 111.8(6) . . ?
C23 N3 C22 108.5(6) . . ?
C24 N3 C22 109.9(6) . . ?
C23 N3 Li 107.3(5) . . ?
C24 N3 Li 105.2(5) . . ?
C22 N3 Li 114.2(5) . . ?
C27 N4 C26 112.1(7) . . ?
C27 N4 C25 110.5(6) . . ?
C26 N4 C25 110.8(6) . . ?
C27 N4 Li 115.7(5) . . ?
C26 N4 Li 104.8(5) . . ?
C25 N4 Li 102.5(5) . . ?
N2 Li N1 67.5(3) . . ?
N2 Li N3 115.1(5) . . ?
N1 Li N3 125.5(5) . . ?
N2 Li N4 138.9(5) . . ?
N1 Li N4 127.5(5) . . ?
N3 Li N4 87.7(4) . . ?
N2 Li C1 34.2(2) . . ?
N1 Li C1 33.4(2) . . ?
N3 Li C1 125.9(5) . . ?
N4 Li C1 146.3(5) . . ?
N1 C1 N2 113.2(4) . . ?
N1 C1 Si1 123.9(3) . . ?
N2 C1 Si1 121.1(3) . . ?
N1 C1 Li 57.1(3) . . ?
N2 C1 Li 56.2(3) . . ?
Si1 C1 Li 170.5(3) . . ?
C3 C2 N2 126.5(4) . . ?
C3 C2 C10 121.3(4) . . ?
N2 C2 C10 112.1(4) . . ?
C2 C3 Si2 129.9(4) . . ?
C9 C4 C5 118.3(4) . . ?
C9 C4 N1 122.4(4) . . ?
C5 C4 N1 119.1(4) . . ?
C6 C5 C4 120.8(5) . . ?
C7 C6 C5 120.7(5) . . ?
C6 C7 C8 119.0(5) . . ?
C7 C8 C9 120.3(5) . . ?
C4 C9 C8 120.7(5) . . ?
C11 C10 C15 118.2(4) . . ?
C11 C10 C2 120.8(4) . . ?
C15 C10 C2 120.9(4) . . ?
C12 C11 C10 121.3(5) . . ?
C13 C12 C11 119.7(5) . . ?
C14 C13 C12 119.9(5) . . ?
C13 C14 C15 120.6(5) . . ?
C14 C15 C10 120.2(5) . . ?
N3 C24 C25 111.9(6) . . ?
N4 C25 C24 113.9(6) . . ?
C33 C28 C29 112.1(9) . . ?
C28 C29 C30 110.1(8) . . ?
C31 C30 C29 114.2(9) . . ?
C30 C31 C32 115.5(11) . . ?
C30 C31 C34 115.2(10) . . ?
C32 C31 C34 111.0(10) . . ?
C31 C32 C33 112.6(9) . . ?
C28 C33 C32 106.4(10) . . ?

loop_
_geom_bond_atom_site_label_1
_geom_bond_atom_site_label_2
_geom_bond_distance
_geom_bond_site_symmetry_2
_geom_bond_publ_flag
Si1 C17 1.855(5) . ?
Si1 C18 1.858(5) . ?
Si1 C16 1.872(5) . ?
Si1 C1 1.940(5) . ?
Si2 C3 1.858(5) . ?
Si2 C20 1.866(6) . ?
Si2 C19 1.874(5) . ?
Si2 C21 1.876(5) . ?
N1 C1 1.326(6) . ?
N1 C4 1.409(6) . ?
N1 Li 2.025(9) . ?
N2 C1 1.355(6) . ?
N2 C2 1.379(6) . ?
N2 Li 2.003(9) . ?
N3 C23 1.446(8) . ?
N3 C24 1.449(8) . ?
N3 C22 1.469(9) . ?
N3 Li 2.059(10) . ?
N4 C27 1.447(9) . ?
N4 C26 1.450(8) . ?
N4 C25 1.467(8) . ?
N4 Li 2.096(10) . ?
Li C1 2.411(9) . ?
C2 C3 1.352(6) . ?
C2 C10 1.501(6) . ?
C4 C9 1.379(7) . ?
C4 C5 1.387(7) . ?
C5 C6 1.379(7) . ?
C6 C7 1.374(7) . ?
C7 C8 1.380(7) . ?
C8 C9 1.389(7) . ?
C10 C11 1.383(6) . ?
C10 C15 1.391(6) . ?
C11 C12 1.382(7) . ?
C12 C13 1.375(7) . ?
C13 C14 1.370(7) . ?
C14 C15 1.385(7) . ?
C24 C25 1.497(10) . ?
C28 C33 1.401(12) . ?
C28 C29 1.525(11) . ?
C29 C30 1.608(13) . ?
C30 C31 1.380(12) . ?
C31 C32 1.435(12) . ?
C31 C34 1.449(11) . ?
C32 C33 1.578(14) . ?
